data_1551261
loop_
_publ_author_name
'de Moura Oliveira, Carlos H.'
'C. de Melo, Cristiane'
'Doriguetto, Antonio C.'

_publ_section_title
;
 Sulfamethoxazole salts: crystal structures, conformations and solubility
;
_journal_issue 26
_journal_name_full 'New Journal of Chemistry'
_journal_page_first 10250
_journal_paper_doi 10.1039/C9NJ00586B
_journal_volume 43
_journal_year 2019
_chemical_formula_moiety 'C10 H12 N3 O3 S, Br'
_chemical_formula_sum 'C10 H12 Br N3 O3 S'
_chemical_formula_weight 334.19
_chemical_name_systematic 'Sulfamethoxazole bromide'
_space_group_crystal_system monoclinic
_space_group_IT_number 15
_space_group_name_Hall '-C 2yc'
_space_group_name_H-M_alt 'C 1 2/c 1'
_symmetry_space_group_name_Hall '-C 2yc'
_symmetry_space_group_name_H-M 'C 1 2/c 1'
_atom_sites_solution_hydrogens geom
_atom_sites_solution_primary direct
_audit_creation_date 2019-01-17
_audit_creation_method
;
Olex2 1.2
(compiled 2018.05.29 svn.r3508 for OlexSys, GUI svn.r5506)
;
_audit_update_record
;
2019-01-17 deposited with the CCDC.    2019-06-05 downloaded from the CCDC.
;
_cell_angle_alpha 90
_cell_angle_beta 92.703(5)
_cell_angle_gamma 90
_cell_formula_units_Z 8
_cell_length_a 14.2076(8)
_cell_length_b 12.7070(6)
_cell_length_c 15.2817(9)
_cell_measurement_reflns_used 11830
_cell_measurement_temperature 294(2)
_cell_measurement_theta_max 28.9350
_cell_measurement_theta_min 3.8030
_cell_volume 2755.8(3)
_computing_molecular_graphics 'Olex2 (Dolomanov et al., 2009)'
_computing_publication_material 'Olex2 (Dolomanov et al., 2009)'
_computing_structure_refinement 'ShelXL (Sheldrick, 2015)'
_computing_structure_solution 'ShelXS (Sheldrick, 2008)'
_diffrn_ambient_temperature 294.15
_diffrn_measured_fraction_theta_full 0.998
_diffrn_measured_fraction_theta_max 0.925
_diffrn_measurement_device_type SuperNova
_diffrn_radiation_type MoK\a
_diffrn_radiation_wavelength 0.71073
_diffrn_reflns_av_R_equivalents 0.0456
_diffrn_reflns_av_unetI/netI 0.0300
_diffrn_reflns_Laue_measured_fraction_full 0.998
_diffrn_reflns_Laue_measured_fraction_max 0.925
_diffrn_reflns_limit_h_max 19
_diffrn_reflns_limit_h_min -19
_diffrn_reflns_limit_k_max 16
_diffrn_reflns_limit_k_min -17
_diffrn_reflns_limit_l_max 21
_diffrn_reflns_limit_l_min -21
_diffrn_reflns_number 23577
_diffrn_reflns_point_group_measured_fraction_full 0.998
_diffrn_reflns_point_group_measured_fraction_max 0.925
_diffrn_reflns_theta_full 25.242
_diffrn_reflns_theta_max 29.612
_diffrn_reflns_theta_min 3.376
_exptl_absorpt_coefficient_mu 3.138
_exptl_absorpt_correction_T_max 0.534
_exptl_absorpt_correction_T_min 0.242
_exptl_absorpt_correction_type multi-scan
_exptl_absorpt_process_details
;
CrysAlisPro 1.171.38.46 (Rigaku Oxford Diffraction, 2015)
Empirical absorption correction using spherical harmonics,
 implemented in SCALE3 ABSPACK scaling algorithm.
;
_exptl_crystal_colour colourless
_exptl_crystal_colour_primary colourless
_exptl_crystal_density_diffrn 1.611
_exptl_crystal_description block
_exptl_crystal_F_000 1344
_exptl_crystal_size_max 0.5
_exptl_crystal_size_mid 0.4
_exptl_crystal_size_min 0.2
_refine_diff_density_max 0.779
_refine_diff_density_min -0.699
_refine_diff_density_rms 0.078
_refine_ls_extinction_method none
_refine_ls_goodness_of_fit_ref 1.029
_refine_ls_hydrogen_treatment constr
_refine_ls_matrix_type full
_refine_ls_number_parameters 165
_refine_ls_number_reflns 3596
_refine_ls_number_restraints 0
_refine_ls_restrained_S_all 1.029
_refine_ls_R_factor_all 0.0536
_refine_ls_R_factor_gt 0.0370
_refine_ls_shift/su_max 0.001
_refine_ls_shift/su_mean 0.000
_refine_ls_structure_factor_coef Fsqd
_refine_ls_weighting_details 'w=1/[\s^2^(Fo^2^)+(0.0395P)^2^+4.5754P] where P=(Fo^2^+2Fc^2^)/3'
_refine_ls_weighting_scheme calc
_refine_ls_wR_factor_gt 0.0826
_refine_ls_wR_factor_ref 0.0908
_reflns_Friedel_coverage 0.000
_reflns_number_gt 2907
_reflns_number_total 3886
_reflns_threshold_expression 'I > 2\s(I)'
_cod_data_source_file c9nj00586b2.cif
_cod_data_source_block shelx
_cod_depositor_comments 'Adding full bibliography for 1551261--1551262.cif.'
_cod_database_code 1551261
_shelx_shelxl_version_number 2017/1
_shelx_space_group_comment
;
The symmetry employed for this shelxl refinement is uniquely defined
by the following loop, which should always be used as a source of
symmetry information in preference to the above space-group names.
They are only intended as comments.
;
_oxdiff_exptl_absorpt_empirical_full_min 0.552
_oxdiff_exptl_absorpt_empirical_full_max 4.187
_oxdiff_exptl_absorpt_empirical_details
;
Empirical correction (ABSPACK) includes:
- Absorption correction using spherical harmonics
- Frame scaling
;
_olex2_refinement_description
;
1. Fixed Uiso
 At 1.2 times of:
  All C(H) groups, All N(H) groups, All N(H,H,H) groups
 At 1.5 times of:
  All C(H,H,H) groups
2.a Aromatic/amide H refined with riding coordinates:
 N1(H1), C3(H3), C5(H5), C8(H8), C6(H6), C2(H2)
2.b Idealised Me refined as rotating group:
 N2(H2A,H2B,H2C), C10(H10A,H10B,H10C)
;
_olex2_submission_special_instructions 'No special instructions were received'

loop_
_space_group_symop_operation_xyz
'x, y, z'
'-x, y, -z+1/2'
'x+1/2, y+1/2, z'
'-x+1/2, y+1/2, -z+1/2'
'-x, -y, -z'
'x, -y, z-1/2'
'-x+1/2, -y+1/2, -z'
'x+1/2, -y+1/2, z-1/2'

loop_
_atom_site_label
_atom_site_type_symbol
_atom_site_fract_x
_atom_site_fract_y
_atom_site_fract_z
_atom_site_U_iso_or_equiv
_atom_site_adp_type
_atom_site_occupancy
_atom_site_site_symmetry_order
_atom_site_calc_flag
_atom_site_refinement_flags_posn
Br1 Br 0.53562(2) 0.65491(2) 0.59396(2) 0.04136(10) Uani 1 1 d .
S1 S 0.74915(4) 0.27942(4) 0.62708(4) 0.02939(14) Uani 1 1 d .
O2 O 0.68657(13) 0.31959(13) 0.55980(10) 0.0340(4) Uani 1 1 d .
O1 O 0.75912(15) 0.16873(13) 0.63932(12) 0.0414(4) Uani 1 1 d .
O3 O 0.86551(15) 0.59176(16) 0.57693(16) 0.0575(6) Uani 1 1 d .
N2 N 0.64960(15) 0.48931(16) 0.95812(13) 0.0336(5) Uani 1 1 d .
H2A H 0.614507 0.545755 0.945294 0.040 Uiso 1 1 calc GR
H2B H 0.702575 0.509084 0.986918 0.040 Uiso 1 1 calc GR
H2C H 0.617786 0.445711 0.991431 0.040 Uiso 1 1 calc GR
N1 N 0.85513(16) 0.32089(17) 0.61316(15) 0.0378(5) Uani 1 1 d .
H1 H 0.899439 0.274881 0.611954 0.045 Uiso 1 1 calc R
N3 N 0.81807(18) 0.49491(18) 0.57282(18) 0.0496(6) Uani 1 1 d .
C4 C 0.67249(18) 0.43568(17) 0.87706(15) 0.0296(5) Uani 1 1 d .
C3 C 0.7365(2) 0.3548(2) 0.88100(17) 0.0432(7) Uani 1 1 d .
H3 H 0.764157 0.333626 0.934500 0.052 Uiso 1 1 calc R
C1 C 0.71764(18) 0.33867(17) 0.72582(15) 0.0292(5) Uani 1 1 d .
C5 C 0.63008(19) 0.4687(2) 0.79959(16) 0.0370(6) Uani 1 1 d .
H5 H 0.586304 0.523139 0.798770 0.044 Uiso 1 1 calc R
C7 C 0.87910(18) 0.4261(2) 0.60302(16) 0.0341(5) Uani 1 1 d .
C8 C 0.9656(2) 0.4723(3) 0.6252(2) 0.0554(8) Uani 1 1 d .
H8 H 1.020112 0.439183 0.647123 0.066 Uiso 1 1 calc R
C6 C 0.65309(19) 0.4202(2) 0.72274(16) 0.0364(6) Uani 1 1 d .
H6 H 0.625479 0.442023 0.669419 0.044 Uiso 1 1 calc R
C2 C 0.7593(2) 0.3049(2) 0.80418(17) 0.0430(7) Uani 1 1 d .
H2 H 0.802106 0.249509 0.805450 0.052 Uiso 1 1 calc R
C9 C 0.9535(2) 0.5747(3) 0.6082(2) 0.0577(8) Uani 1 1 d .
C10 C 1.0134(4) 0.6703(4) 0.6185(4) 0.1017(18) Uani 1 1 d .
H10A H 1.014584 0.706586 0.563493 0.153 Uiso 1 1 calc GR
H10B H 1.076268 0.650071 0.637147 0.153 Uiso 1 1 calc GR
H10C H 0.987937 0.715868 0.661580 0.153 Uiso 1 1 calc GR

loop_
_atom_site_aniso_label
_atom_site_aniso_U_11
_atom_site_aniso_U_22
_atom_site_aniso_U_33
_atom_site_aniso_U_23
_atom_site_aniso_U_13
_atom_site_aniso_U_12
Br1 0.02995(16) 0.04020(16) 0.05433(18) -0.00285(11) 0.00638(12) 0.00165(10)
S1 0.0317(3) 0.0267(3) 0.0301(3) -0.0038(2) 0.0041(2) 0.0025(2)
O2 0.0354(10) 0.0372(9) 0.0292(8) -0.0030(7) -0.0008(7) -0.0007(7)
O1 0.0541(13) 0.0273(9) 0.0434(10) -0.0037(7) 0.0071(9) 0.0057(8)
O3 0.0475(13) 0.0432(12) 0.0806(15) 0.0138(10) -0.0090(11) -0.0145(10)
N2 0.0351(12) 0.0342(11) 0.0319(10) -0.0053(8) 0.0059(9) -0.0026(9)
N1 0.0273(12) 0.0366(11) 0.0499(13) -0.0033(9) 0.0061(10) 0.0070(9)
N3 0.0380(14) 0.0358(12) 0.0742(17) 0.0052(11) -0.0066(12) -0.0072(10)
C4 0.0333(13) 0.0273(11) 0.0286(11) -0.0034(8) 0.0075(9) -0.0029(9)
C3 0.0574(19) 0.0441(15) 0.0274(12) 0.0013(10) -0.0043(12) 0.0150(13)
C1 0.0304(13) 0.0287(11) 0.0285(11) -0.0023(8) 0.0041(9) 0.0034(9)
C5 0.0383(15) 0.0362(13) 0.0367(13) -0.0044(10) 0.0039(11) 0.0116(11)
C7 0.0268(12) 0.0411(13) 0.0348(12) -0.0002(10) 0.0054(10) -0.0018(10)
C8 0.0303(15) 0.068(2) 0.067(2) 0.0141(16) -0.0042(14) -0.0101(14)
C6 0.0401(15) 0.0396(13) 0.0291(12) -0.0010(9) -0.0018(10) 0.0118(11)
C2 0.0530(18) 0.0412(14) 0.0345(13) -0.0010(11) -0.0010(12) 0.0219(13)
C9 0.0465(19) 0.067(2) 0.0594(19) 0.0149(15) -0.0036(15) -0.0234(16)
C10 0.086(3) 0.093(3) 0.123(4) 0.034(3) -0.031(3) -0.060(3)

loop_
_atom_type_symbol
_atom_type_description
_atom_type_scat_dispersion_real
_atom_type_scat_dispersion_imag
_atom_type_scat_source
C C 0.0033 0.0016 'International Tables Vol C Tables 4.2.6.8 and 6.1.1.4'
H H 0.0000 0.0000 'International Tables Vol C Tables 4.2.6.8 and 6.1.1.4'
N N 0.0061 0.0033 'International Tables Vol C Tables 4.2.6.8 and 6.1.1.4'
O O 0.0106 0.0060 'International Tables Vol C Tables 4.2.6.8 and 6.1.1.4'
S S 0.1246 0.1234 'International Tables Vol C Tables 4.2.6.8 and 6.1.1.4'
Br Br -0.2901 2.4595 'International Tables Vol C Tables 4.2.6.8 and 6.1.1.4'

loop_
_geom_angle_atom_site_label_1
_geom_angle_atom_site_label_2
_geom_angle_atom_site_label_3
_geom_angle
O2 S1 O1 120.26(12)
O2 S1 N1 110.00(11)
O2 S1 C1 106.87(11)
O1 S1 N1 104.56(12)
O1 S1 C1 109.68(11)
N1 S1 C1 104.41(12)
C9 O3 N3 108.3(2)
H2A N2 H2B 109.5
H2A N2 H2C 109.5
H2B N2 H2C 109.5
C4 N2 H2A 109.5
C4 N2 H2B 109.5
C4 N2 H2C 109.5
S1 N1 H1 117.9
C7 N1 S1 124.20(18)
C7 N1 H1 117.9
C7 N3 O3 105.2(2)
C3 C4 N2 119.0(2)
C5 C4 N2 118.9(2)
C5 C4 C3 122.1(2)
C4 C3 H3 120.4
C4 C3 C2 119.1(2)
C2 C3 H3 120.4
C6 C1 S1 119.05(18)
C2 C1 S1 119.64(18)
C2 C1 C6 121.3(2)
C4 C5 H5 120.4
C4 C5 C6 119.1(2)
C6 C5 H5 120.4
N3 C7 N1 121.6(2)
N3 C7 C8 111.7(3)
C8 C7 N1 126.7(3)
C7 C8 H8 127.5
C9 C8 C7 105.0(3)
C9 C8 H8 127.5
C1 C6 H6 120.3
C5 C6 C1 119.3(2)
C5 C6 H6 120.3
C3 C2 H2 120.5
C1 C2 C3 119.1(2)
C1 C2 H2 120.5
O3 C9 C8 109.7(3)
O3 C9 C10 115.3(3)
C8 C9 C10 134.9(4)
C9 C10 H10A 109.5
C9 C10 H10B 109.5
C9 C10 H10C 109.5
H10A C10 H10B 109.5
H10A C10 H10C 109.5
H10B C10 H10C 109.5

loop_
_geom_bond_atom_site_label_1
_geom_bond_atom_site_label_2
_geom_bond_distance
S1 O2 1.4220(18)
S1 O1 1.4251(18)
S1 N1 1.619(2)
S1 C1 1.763(2)
O3 N3 1.403(3)
O3 C9 1.334(4)
N2 H2A 0.8900
N2 H2B 0.8900
N2 H2C 0.8900
N2 C4 1.464(3)
N1 H1 0.8600
N1 C7 1.390(3)
N3 C7 1.301(4)
C4 C3 1.372(4)
C4 C5 1.369(3)
C3 H3 0.9300
C3 C2 1.386(4)
C1 C6 1.383(3)
C1 C2 1.379(3)
C5 H5 0.9300
C5 C6 1.379(3)
C7 C8 1.390(4)
C8 H8 0.9300
C8 C9 1.337(5)
C6 H6 0.9300
C2 H2 0.9300
C9 C10 1.487(5)
C10 H10A 0.9600
C10 H10B 0.9600
C10 H10C 0.9600

loop_
_geom_torsion_atom_site_label_1
_geom_torsion_atom_site_label_2
_geom_torsion_atom_site_label_3
_geom_torsion_atom_site_label_4
_geom_torsion
S1 N1 C7 N3 -25.3(4)
S1 N1 C7 C8 152.3(3)
S1 C1 C6 C5 -178.3(2)
S1 C1 C2 C3 177.6(2)
O2 S1 N1 C7 52.8(2)
O2 S1 C1 C6 -9.3(2)
O2 S1 C1 C2 172.3(2)
O1 S1 N1 C7 -176.8(2)
O1 S1 C1 C6 -141.2(2)
O1 S1 C1 C2 40.4(3)
O3 N3 C7 N1 176.5(2)
O3 N3 C7 C8 -1.3(3)
N2 C4 C3 C2 -179.0(3)
N2 C4 C5 C6 178.4(2)
N1 S1 C1 C6 107.2(2)
N1 S1 C1 C2 -71.2(2)
N1 C7 C8 C9 -176.6(3)
N3 O3 C9 C8 -0.4(4)
N3 O3 C9 C10 -178.8(3)
N3 C7 C8 C9 1.1(4)
C4 C3 C2 C1 0.5(5)
C4 C5 C6 C1 0.7(4)
C3 C4 C5 C6 -0.9(4)
C1 S1 N1 C7 -61.5(2)
C5 C4 C3 C2 0.2(4)
C7 C8 C9 O3 -0.4(4)
C7 C8 C9 C10 177.6(5)
C6 C1 C2 C3 -0.7(4)
C2 C1 C6 C5 0.1(4)
C9 O3 N3 C7 1.1(3)
